data_1515104
loop_
_publ_author_name
'Lu, Zheng'
'Cramer, S. Alan'
'Jenkins, David M.'

_publ_section_title
;
 Exploiting a dimeric silver transmetallating reagent to synthesize
 macrocyclic tetracarbene complexes
;
_journal_issue 10
_journal_name_full 'Chemical Science'
_journal_page_first 3081
_journal_paper_doi 10.1039/c2sc20628e
_journal_volume 3
_journal_year 2012
_chemical_formula_sum 'C68 H52 F6 N8 O6 Pd S2'
_chemical_formula_weight 1361.70
_chemical_name_systematic
;
?
;
_space_group_IT_number 14
_symmetry_cell_setting monoclinic
_symmetry_space_group_name_Hall '-P 2ybc'
_symmetry_space_group_name_H-M 'P 1 21/c 1'
_atom_sites_solution_hydrogens geom
_atom_sites_solution_primary direct
_atom_sites_solution_secondary difmap
_audit_creation_method SHELXL-97
_cell_angle_alpha 90.00
_cell_angle_beta 97.8150(10)
_cell_angle_gamma 90.00
_cell_formula_units_Z 4
_cell_length_a 28.290(3)
_cell_length_b 8.8229(9)
_cell_length_c 29.690(3)
_cell_measurement_temperature 100(2)
_cell_volume 7341.8(13)
_computing_structure_refinement 'SHELXL-97 (Sheldrick, 1997)'
_diffrn_ambient_temperature 100(2)
_diffrn_measured_fraction_theta_full 1.000
_diffrn_measured_fraction_theta_max 0.997
_diffrn_measurement_device_type 'Bruker Apex II CCD Detector'
_diffrn_measurement_method '\w scan'
_diffrn_radiation_monochromator graphite
_diffrn_radiation_source 'fine-focus sealed tube'
_diffrn_radiation_type MoK\a
_diffrn_radiation_wavelength 0.71073
_diffrn_reflns_av_R_equivalents 0.1055
_diffrn_reflns_av_sigmaI/netI 0.1057
_diffrn_reflns_limit_h_max 35
_diffrn_reflns_limit_h_min -35
_diffrn_reflns_limit_k_max 10
_diffrn_reflns_limit_k_min -11
_diffrn_reflns_limit_l_max 36
_diffrn_reflns_limit_l_min -36
_diffrn_reflns_number 75128
_diffrn_reflns_theta_full 25.00
_diffrn_reflns_theta_max 26.35
_diffrn_reflns_theta_min 1.38
_exptl_absorpt_coefficient_mu 0.376
_exptl_absorpt_correction_T_max 0.9851
_exptl_absorpt_correction_T_min 0.9851
_exptl_absorpt_correction_type multi-scan
_exptl_absorpt_process_details SADABS
_exptl_crystal_colour colourless
_exptl_crystal_density_diffrn 1.232
_exptl_crystal_density_method 'not measured'
_exptl_crystal_description block
_exptl_crystal_F_000 2784
_exptl_crystal_size_max 0.04
_exptl_crystal_size_mid 0.04
_exptl_crystal_size_min 0.04
_platon_squeeze_details ' ?'
_refine_diff_density_max 2.194
_refine_diff_density_min -0.688
_refine_diff_density_rms 0.118
_refine_ls_extinction_method none
_refine_ls_goodness_of_fit_ref 0.973
_refine_ls_hydrogen_treatment constr
_refine_ls_matrix_type full
_refine_ls_number_parameters 820
_refine_ls_number_reflns 14909
_refine_ls_number_restraints 0
_refine_ls_restrained_S_all 0.973
_refine_ls_R_factor_all 0.1163
_refine_ls_R_factor_gt 0.0697
_refine_ls_shift/su_max 0.001
_refine_ls_shift/su_mean 0.000
_refine_ls_structure_factor_coef Fsqd
_refine_ls_weighting_details 'calc w=1/[\s^2^(Fo^2^)+(0.0910P)^2^+0.0000P] where P=(Fo^2^+2Fc^2^)/3'
_refine_ls_weighting_scheme calc
_refine_ls_wR_factor_gt 0.1614
_refine_ls_wR_factor_ref 0.1783
_reflns_number_gt 8650
_reflns_number_total 14909
_reflns_threshold_expression >2sigma(I)
_cod_data_source_file c2sc20628e.txt
_cod_data_source_block 5
_cod_depositor_comments
;
The following automatic conversions were performed:

'_exptl_absorpt_correction_type' value 'Multi-scan' changed to
'multi-scan' according to
/usr/data/users/saulius/automatic-downloads/retrospective/RSC/lib/dictionaries/cif_core.dic
dictionary named 'cif_core.dic' version 2.4.2 from 2011-04-26.

Automatic conversion script
Id: cif_fix_values 2281 2013-09-26 08:29:07Z andrius 
;
_cod_original_sg_symbol_H-M 'p 21/c'
_cod_database_code 1515104

loop_
_symmetry_equiv_pos_as_xyz
'x, y, z'
'-x, y+1/2, -z+1/2'
'-x, -y, -z'
'x, -y-1/2, z-1/2'

loop_
_atom_site_label
_atom_site_type_symbol
_atom_site_fract_x
_atom_site_fract_y
_atom_site_fract_z
_atom_site_U_iso_or_equiv
_atom_site_adp_type
_atom_site_occupancy
_atom_site_symmetry_multiplicity
_atom_site_calc_flag
_atom_site_refinement_flags
Pd1 Pd 0.251102(13) 0.94659(4) 0.374595(12) 0.01502(11) Uani 1 1 d .
S2 S 0.31217(5) 0.31152(16) 0.27771(5) 0.0285(3) Uani 1 1 d .
S3 S 0.18995(5) 0.33954(17) 0.47021(5) 0.0341(4) Uani 1 1 d .
C4 C 0.31551(16) 0.9394(5) 0.35500(14) 0.0145(9) Uani 1 1 d .
C1 C 0.21757(16) 0.9542(5) 0.30952(15) 0.0157(10) Uani 1 1 d .
C2 C 0.18665(16) 0.9531(5) 0.39465(15) 0.0152(10) Uani 1 1 d .
C3 C 0.28450(16) 0.9692(5) 0.43969(15) 0.0129(10) Uani 1 1 d .
C5 C 0.18860(16) 0.9336(5) 0.23481(15) 0.0157(10) Uani 1 1 d .
C12 C 0.38057(16) 0.8871(6) 0.32148(16) 0.0186(11) Uani 1 1 d .
C8 C 0.12156(16) 0.9142(5) 0.42979(15) 0.0173(11) Uani 1 1 d .
C7 C 0.10948(17) 1.0155(5) 0.39565(15) 0.0144(10) Uani 1 1 d .
C10 C 0.34384(17) 1.0538(6) 0.49253(15) 0.0188(10) Uani 1 1 d .
C11 C 0.39239(18) 0.9970(6) 0.35278(17) 0.0212(11) Uani 1 1 d .
C9 C 0.31135(18) 0.9856(6) 0.51431(16) 0.0216(11) Uani 1 1 d .
C6 C 0.15509(17) 1.0046(5) 0.25527(16) 0.0172(10) Uani 1 1 d .
C14 C 0.20089(18) 0.7740(6) 0.45735(18) 0.0228(12) Uani 1 1 d .
H14A H 0.2212 0.7160 0.4389 0.027 Uiso 1 1 calc R
H14B H 0.1809 0.7007 0.4715 0.027 Uiso 1 1 calc R
C13 C 0.15464(17) 1.1194(6) 0.33382(15) 0.0186(11) Uani 1 1 d .
H13A H 0.1766 1.2063 0.3407 0.022 Uiso 1 1 calc R
H13B H 0.1231 1.1589 0.3204 0.022 Uiso 1 1 calc R
C16 C 0.34599(19) 1.1283(6) 0.41044(16) 0.0228(12) Uani 1 1 d .
H16A H 0.3769 1.1754 0.4225 0.027 Uiso 1 1 calc R
H16B H 0.3234 1.2100 0.3993 0.027 Uiso 1 1 calc R
C18 C 0.27093(16) 0.8318(6) 0.25691(16) 0.0184(11) Uani 1 1 d .
H18A H 0.2909 0.9114 0.2455 0.022 Uiso 1 1 calc R
H18B H 0.2620 0.7593 0.2317 0.022 Uiso 1 1 calc R
C17 C 0.30122(17) 0.7482(5) 0.29518(17) 0.0172(11) Uani 1 1 d .
H17A H 0.2802 0.6953 0.3141 0.021 Uiso 1 1 calc R
H17B H 0.3208 0.6709 0.2822 0.021 Uiso 1 1 calc R
C15 C 0.23226(17) 0.8578(5) 0.49418(15) 0.0175(10) Uani 1 1 d .
H15A H 0.2124 0.9344 0.5072 0.021 Uiso 1 1 calc R
H15B H 0.2432 0.7847 0.5187 0.021 Uiso 1 1 calc R
C19 C 0.10731(15) 1.0652(5) 0.23747(15) 0.0152(10) Uani 1 1 d .
C23 C 0.02220(18) 1.0785(6) 0.24148(19) 0.0288(13) Uani 1 1 d .
H23 H -0.0048 1.0522 0.2557 0.035 Uiso 1 1 calc R
C22 C 0.01762(19) 1.1768(7) 0.20501(18) 0.0324(14) Uani 1 1 d .
H22 H -0.0130 1.2153 0.1934 0.039 Uiso 1 1 calc R
C20 C 0.10143(18) 1.1630(6) 0.20141(16) 0.0216(11) Uani 1 1 d .
H20 H 0.1283 1.1922 0.1874 0.026 Uiso 1 1 calc R
C21 C 0.0567(2) 1.2196(6) 0.18520(19) 0.0307(14) Uani 1 1 d .
H21 H 0.0530 1.2883 0.1603 0.037 Uiso 1 1 calc R
C24 C 0.06735(18) 1.0182(6) 0.25717(18) 0.0277(13) Uani 1 1 d .
H24 H 0.0709 0.9457 0.2811 0.033 Uiso 1 1 calc R
C26 C 0.21817(19) 0.9535(6) 0.15933(18) 0.0287(12) Uani 1 1 d .
H26 H 0.2428 1.0196 0.1724 0.034 Uiso 1 1 calc R
C30 C 0.15087(19) 0.7938(6) 0.16651(16) 0.0232(11) Uani 1 1 d .
H30 H 0.1298 0.7481 0.1848 0.028 Uiso 1 1 calc R
C25 C 0.18673(17) 0.8927(6) 0.18654(16) 0.0187(11) Uani 1 1 d .
C27 C 0.2142(2) 0.9195(7) 0.11362(18) 0.0322(13) Uani 1 1 d .
H27 H 0.2362 0.9607 0.0954 0.039 Uiso 1 1 calc R
C28 C 0.1779(2) 0.8250(6) 0.09442(18) 0.0315(14) Uani 1 1 d .
H28 H 0.1749 0.8028 0.0628 0.038 Uiso 1 1 calc R
C29 C 0.14599(19) 0.7623(6) 0.12052(19) 0.0281(13) Uani 1 1 d .
H29 H 0.1210 0.6983 0.1070 0.034 Uiso 1 1 calc R
C32 C 0.02152(17) 1.0326(6) 0.37396(16) 0.0222(11) Uani 1 1 d .
H32 H 0.0192 0.9263 0.3782 0.027 Uiso 1 1 calc R
C33 C -0.01926(18) 1.1166(7) 0.35920(17) 0.0268(12) Uani 1 1 d .
H33 H -0.0493 1.0674 0.3524 0.032 Uiso 1 1 calc R
C31 C 0.06534(18) 1.1031(6) 0.38251(16) 0.0196(11) Uani 1 1 d .
C36 C 0.0680(2) 1.2599(6) 0.37846(18) 0.0252(13) Uani 1 1 d .
H36 H 0.0979 1.3090 0.3857 0.030 Uiso 1 1 calc R
C34 C -0.01599(19) 1.2714(6) 0.35447(18) 0.0264(13) Uani 1 1 d .
H34 H -0.0440 1.3283 0.3445 0.032 Uiso 1 1 calc R
C35 C 0.02776(18) 1.3460(6) 0.36407(17) 0.0229(12) Uani 1 1 d .
H35 H 0.0299 1.4528 0.3608 0.027 Uiso 1 1 calc R
C42 C 0.08592(19) 0.6888(7) 0.46334(19) 0.0313(14) Uani 1 1 d .
H42 H 0.0992 0.6240 0.4428 0.038 Uiso 1 1 calc R
C37 C 0.09380(17) 0.8487(6) 0.46271(17) 0.0207(11) Uani 1 1 d .
C38 C 0.07491(18) 0.9406(7) 0.49350(16) 0.0280(12) Uani 1 1 d .
H38 H 0.0807 1.0467 0.4937 0.034 Uiso 1 1 calc R
C41 C 0.0581(2) 0.6292(8) 0.4950(2) 0.0376(16) Uani 1 1 d .
H41 H 0.0519 0.5235 0.4957 0.045 Uiso 1 1 calc R
C40 C 0.03986(19) 0.7253(8) 0.52477(19) 0.0330(15) Uani 1 1 d .
H40 H 0.0215 0.6841 0.5463 0.040 Uiso 1 1 calc R
C39 C 0.04738(19) 0.8782(7) 0.52426(18) 0.0314(13) Uani 1 1 d .
H39 H 0.0338 0.9419 0.5449 0.038 Uiso 1 1 calc R
C43 C 0.31195(18) 0.9575(6) 0.56397(16) 0.0247(12) Uani 1 1 d .
C48 C 0.3495(2) 0.8803(7) 0.58713(19) 0.0340(14) Uani 1 1 d .
H48 H 0.3746 0.8472 0.5713 0.041 Uiso 1 1 calc R
C45 C 0.2783(2) 0.9781(7) 0.63370(19) 0.0347(14) Uani 1 1 d .
H45 H 0.2540 1.0147 0.6500 0.042 Uiso 1 1 calc R
C44 C 0.2762(2) 1.0055(7) 0.58816(17) 0.0326(14) Uani 1 1 d .
H44 H 0.2496 1.0587 0.5728 0.039 Uiso 1 1 calc R
C46 C 0.3165(2) 0.8962(8) 0.65582(19) 0.0422(17) Uani 1 1 d .
H46 H 0.3178 0.8732 0.6872 0.051 Uiso 1 1 calc R
C47 C 0.3518(2) 0.8492(8) 0.6329(2) 0.0408(16) Uani 1 1 d .
H47 H 0.3782 0.7948 0.6482 0.049 Uiso 1 1 calc R
C54 C 0.43098(19) 1.1030(7) 0.49195(18) 0.0297(13) Uani 1 1 d .
H54 H 0.4323 1.0243 0.4703 0.036 Uiso 1 1 calc R
C53 C 0.4718(2) 1.1905(7) 0.50680(19) 0.0353(14) Uani 1 1 d .
H53 H 0.5004 1.1721 0.4943 0.042 Uiso 1 1 calc R
C49 C 0.38840(18) 1.1335(6) 0.50951(16) 0.0236(12) Uani 1 1 d .
C52 C 0.4710(2) 1.3010(7) 0.5386(2) 0.0374(15) Uani 1 1 d .
H52 H 0.4990 1.3579 0.5483 0.045 Uiso 1 1 calc R
C51 C 0.4294(2) 1.3311(7) 0.5572(2) 0.0388(15) Uani 1 1 d .
H51 H 0.4291 1.4069 0.5799 0.047 Uiso 1 1 calc R
C50 C 0.3881(2) 1.2492(6) 0.54229(19) 0.0275(13) Uani 1 1 d .
H50 H 0.3594 1.2714 0.5543 0.033 Uiso 1 1 calc R
C61 C 0.40924(17) 0.8123(6) 0.28904(16) 0.0177(11) Uani 1 1 d .
C55 C 0.43820(17) 1.0815(6) 0.36527(16) 0.0197(11) Uani 1 1 d .
C66 C 0.41510(18) 0.6583(6) 0.28955(18) 0.0257(12) Uani 1 1 d .
H66 H 0.4017 0.5976 0.3110 0.031 Uiso 1 1 calc R
C60 C 0.48007(18) 0.9982(6) 0.37935(16) 0.0240(12) Uani 1 1 d .
H60 H 0.4794 0.8905 0.3795 0.029 Uiso 1 1 calc R
C62 C 0.42881(18) 0.9051(7) 0.25768(17) 0.0270(13) Uani 1 1 d .
H62 H 0.4233 1.0114 0.2562 0.032 Uiso 1 1 calc R
C56 C 0.43864(19) 1.2374(6) 0.36454(17) 0.0219(12) Uani 1 1 d .
H56 H 0.4103 1.2932 0.3549 0.026 Uiso 1 1 calc R
C65 C 0.44119(19) 0.5921(7) 0.25804(19) 0.0330(14) Uani 1 1 d .
H65 H 0.4444 0.4850 0.2571 0.040 Uiso 1 1 calc R
C58 C 0.5236(2) 1.2325(7) 0.39278(19) 0.0293(14) Uani 1 1 d .
H58 H 0.5524 1.2855 0.4024 0.035 Uiso 1 1 calc R
C64 C 0.46232(19) 0.6818(6) 0.22817(19) 0.0299(14) Uani 1 1 d .
H64 H 0.4807 0.6369 0.2072 0.036 Uiso 1 1 calc R
C57 C 0.48179(19) 1.3116(7) 0.37831(18) 0.0304(13) Uani 1 1 d .
H57 H 0.4826 1.4192 0.3778 0.036 Uiso 1 1 calc R
C59 C 0.52274(18) 1.0759(7) 0.39310(19) 0.0321(14) Uani 1 1 d .
H59 H 0.5512 1.0209 0.4027 0.038 Uiso 1 1 calc R
C63 C 0.45656(19) 0.8324(7) 0.22904(18) 0.0295(13) Uani 1 1 d .
H63 H 0.4722 0.8926 0.2091 0.035 Uiso 1 1 calc R
C67 C 0.25007(19) 0.3459(6) 0.25367(18) 0.0236(12) Uani 1 1 d .
C68 C 0.25226(19) 0.3776(6) 0.49260(16) 0.0225(11) Uani 1 1 d .
O1 O 0.31870(15) 0.1528(4) 0.26968(14) 0.0375(10) Uani 1 1 d .
O3 O 0.33813(13) 0.4112(4) 0.25185(14) 0.0348(10) Uani 1 1 d .
O2 O 0.31301(15) 0.3531(5) 0.32465(13) 0.0438(11) Uani 1 1 d .
O4 O 0.18483(16) 0.1816(5) 0.47882(16) 0.0483(12) Uani 1 1 d .
O5 O 0.18742(17) 0.3803(6) 0.42292(14) 0.0520(12) Uani 1 1 d .
O6 O 0.16535(16) 0.4405(5) 0.49710(15) 0.0447(11) Uani 1 1 d .
F3 F 0.23976(11) 0.4930(3) 0.25175(11) 0.0347(8) Uani 1 1 d .
F6 F 0.26211(12) 0.5249(3) 0.49318(13) 0.0441(9) Uani 1 1 d .
F4 F 0.28144(12) 0.3120(4) 0.46636(13) 0.0462(9) Uani 1 1 d .
F2 F 0.22019(13) 0.2815(4) 0.27893(13) 0.0461(10) Uani 1 1 d .
F5 F 0.26326(14) 0.3238(4) 0.53411(12) 0.0528(10) Uani 1 1 d .
F1 F 0.24043(13) 0.2906(4) 0.21248(12) 0.0480(10) Uani 1 1 d .
N7 N 0.35237(13) 1.0254(4) 0.37324(12) 0.0137(8) Uani 1 1 d .
N3 N 0.15024(14) 1.0360(4) 0.37505(13) 0.0158(8) Uani 1 1 d .
N8 N 0.33282(13) 0.8534(4) 0.32395(12) 0.0140(8) Uani 1 1 d .
N6 N 0.32753(13) 1.0437(5) 0.44625(12) 0.0161(8) Uani 1 1 d .
N4 N 0.16985(13) 0.8761(5) 0.42750(13) 0.0156(9) Uani 1 1 d .
N5 N 0.27457(13) 0.9353(5) 0.48131(13) 0.0167(8) Uani 1 1 d .
N2 N 0.17351(14) 1.0159(4) 0.30136(12) 0.0141(8) Uani 1 1 d .
N1 N 0.22693(13) 0.9035(4) 0.26819(13) 0.0137(8) Uani 1 1 d .

loop_
_atom_site_aniso_label
_atom_site_aniso_U_11
_atom_site_aniso_U_22
_atom_site_aniso_U_33
_atom_site_aniso_U_23
_atom_site_aniso_U_13
_atom_site_aniso_U_12
Pd1 0.01316(18) 0.01983(19) 0.01110(17) -0.00016(17) -0.00184(12) -0.00089(17)
S2 0.0331(8) 0.0276(8) 0.0241(7) -0.0004(6) 0.0016(6) 0.0033(6)
S3 0.0327(8) 0.0325(8) 0.0373(9) -0.0003(7) 0.0054(7) -0.0003(7)
C4 0.017(2) 0.017(2) 0.009(2) -0.003(2) -0.0003(18) -0.005(2)
C1 0.014(2) 0.019(2) 0.014(2) -0.004(2) 0.0021(18) -0.005(2)
C2 0.017(2) 0.014(2) 0.014(2) 0.000(2) -0.0037(18) 0.001(2)
C3 0.014(2) 0.011(2) 0.015(2) -0.0016(18) 0.0040(18) 0.0013(18)
C5 0.013(2) 0.020(3) 0.013(2) 0.004(2) -0.0034(18) -0.001(2)
C12 0.010(2) 0.028(3) 0.017(3) -0.002(2) -0.0018(19) -0.002(2)
C8 0.015(2) 0.025(3) 0.011(2) 0.0011(19) -0.0007(19) -0.002(2)
C7 0.020(3) 0.017(3) 0.005(2) -0.0011(18) -0.0012(18) 0.0034(19)
C10 0.018(2) 0.024(3) 0.012(2) -0.005(2) -0.0058(18) -0.001(2)
C11 0.018(3) 0.029(3) 0.016(3) 0.001(2) 0.003(2) -0.002(2)
C9 0.021(3) 0.028(3) 0.013(2) 0.000(2) -0.005(2) 0.000(2)
C6 0.014(2) 0.020(3) 0.016(2) 0.0035(19) -0.0008(19) -0.0045(19)
C14 0.015(3) 0.031(3) 0.023(3) 0.003(2) 0.006(2) -0.001(2)
C13 0.018(3) 0.026(3) 0.012(2) 0.002(2) 0.004(2) -0.002(2)
C16 0.028(3) 0.022(3) 0.018(3) -0.006(2) -0.001(2) -0.011(2)
C18 0.007(2) 0.030(3) 0.019(3) -0.002(2) 0.0015(19) 0.000(2)
C17 0.013(3) 0.025(3) 0.012(3) 0.0033(19) -0.004(2) -0.0042(19)
C15 0.021(3) 0.018(3) 0.014(2) 0.0042(19) 0.001(2) -0.003(2)
C19 0.011(2) 0.022(3) 0.011(2) -0.010(2) -0.0015(17) 0.000(2)
C23 0.014(3) 0.036(4) 0.035(3) -0.009(3) 0.000(2) -0.003(2)
C22 0.019(3) 0.049(4) 0.024(3) -0.010(3) -0.012(2) 0.018(3)
C20 0.019(3) 0.024(3) 0.019(3) -0.007(2) -0.006(2) 0.006(2)
C21 0.041(4) 0.027(3) 0.020(3) -0.005(2) -0.012(3) 0.002(3)
C24 0.018(3) 0.037(3) 0.028(3) -0.002(2) 0.002(2) -0.002(2)
C26 0.029(3) 0.035(3) 0.025(3) 0.000(3) 0.011(2) 0.001(3)
C30 0.025(3) 0.031(3) 0.014(3) -0.005(2) 0.000(2) -0.001(2)
C25 0.014(2) 0.022(3) 0.019(3) 0.000(2) -0.001(2) 0.002(2)
C27 0.034(3) 0.039(4) 0.024(3) 0.006(3) 0.007(2) 0.008(3)
C28 0.038(3) 0.036(3) 0.019(3) -0.007(2) -0.004(2) 0.013(3)
C29 0.016(3) 0.038(3) 0.028(3) -0.009(2) -0.004(2) 0.004(2)
C32 0.024(3) 0.024(3) 0.019(3) 0.003(2) 0.005(2) 0.002(2)
C33 0.012(3) 0.043(3) 0.025(3) -0.003(2) 0.001(2) 0.000(2)
C31 0.023(3) 0.025(3) 0.013(2) -0.003(2) 0.008(2) 0.002(2)
C36 0.020(3) 0.035(3) 0.022(3) 0.000(2) 0.005(2) 0.002(2)
C34 0.014(3) 0.041(3) 0.023(3) 0.006(2) -0.004(2) 0.008(2)
C35 0.023(3) 0.019(3) 0.027(3) 0.011(2) 0.005(2) 0.007(2)
C42 0.022(3) 0.044(4) 0.027(3) 0.004(3) 0.000(2) -0.010(3)
C37 0.010(2) 0.030(3) 0.021(3) 0.008(2) -0.001(2) 0.003(2)
C38 0.024(3) 0.044(3) 0.017(3) 0.003(3) 0.007(2) 0.003(3)
C41 0.022(3) 0.049(4) 0.038(4) 0.022(3) -0.009(3) -0.010(3)
C40 0.017(3) 0.066(4) 0.016(3) 0.010(3) 0.004(2) -0.013(3)
C39 0.023(3) 0.050(4) 0.024(3) 0.000(3) 0.011(2) -0.007(3)
C43 0.022(3) 0.037(3) 0.014(2) -0.006(2) -0.002(2) -0.008(2)
C48 0.027(3) 0.047(4) 0.025(3) 0.002(3) -0.007(2) -0.011(3)
C45 0.044(4) 0.036(4) 0.026(3) -0.005(3) 0.011(3) -0.005(3)
C44 0.030(3) 0.055(4) 0.013(3) -0.005(2) 0.003(2) -0.003(3)
C46 0.045(4) 0.063(4) 0.017(3) 0.007(3) -0.002(3) -0.027(3)
C47 0.032(3) 0.057(4) 0.030(3) 0.016(3) -0.009(3) -0.012(3)
C54 0.022(3) 0.044(4) 0.023(3) 0.003(2) 0.003(2) 0.003(2)
C53 0.017(3) 0.058(4) 0.030(3) 0.001(3) 0.000(2) -0.006(3)
C49 0.025(3) 0.032(3) 0.013(3) 0.006(2) -0.001(2) -0.004(2)
C52 0.027(3) 0.052(4) 0.031(3) 0.002(3) -0.006(3) -0.009(3)
C51 0.041(4) 0.048(4) 0.025(3) -0.003(3) -0.003(3) 0.000(3)
C50 0.029(3) 0.030(3) 0.023(3) -0.008(2) 0.002(2) -0.001(2)
C61 0.013(2) 0.024(3) 0.015(3) 0.001(2) -0.003(2) -0.002(2)
C55 0.017(3) 0.025(3) 0.016(2) 0.000(2) -0.0027(19) -0.009(2)
C66 0.015(3) 0.037(3) 0.023(3) -0.006(2) -0.004(2) 0.005(2)
C60 0.020(3) 0.032(3) 0.017(3) 0.001(2) -0.004(2) -0.011(2)
C62 0.022(3) 0.039(3) 0.020(3) -0.006(2) 0.001(2) -0.004(2)
C56 0.022(3) 0.027(3) 0.015(3) 0.001(2) -0.006(2) -0.004(2)
C65 0.023(3) 0.042(4) 0.033(3) -0.009(3) 0.002(2) 0.011(3)
C58 0.019(3) 0.042(4) 0.028(3) -0.004(3) 0.008(3) -0.006(2)
C64 0.024(3) 0.035(4) 0.030(3) -0.018(3) 0.004(2) 0.003(3)
C57 0.029(3) 0.031(3) 0.030(3) 0.003(3) 0.003(2) -0.009(3)
C59 0.012(3) 0.049(4) 0.033(3) 0.007(3) -0.001(2) 0.000(3)
C63 0.025(3) 0.038(3) 0.024(3) -0.012(3) 0.000(2) -0.002(3)
C67 0.027(3) 0.018(3) 0.026(3) 0.004(2) 0.005(2) 0.000(2)
C68 0.030(3) 0.025(3) 0.012(3) 0.002(2) 0.001(2) 0.007(2)
O1 0.042(3) 0.031(2) 0.039(2) -0.0020(19) 0.0014(19) 0.0117(19)
O3 0.027(2) 0.032(2) 0.046(3) -0.0014(18) 0.0084(18) -0.0100(17)
O2 0.050(3) 0.056(3) 0.022(2) -0.002(2) -0.0089(19) 0.006(2)
O4 0.049(3) 0.039(3) 0.059(3) 0.007(2) 0.013(2) -0.010(2)
O5 0.060(3) 0.061(3) 0.034(3) 0.004(2) 0.002(2) -0.020(2)
O6 0.054(3) 0.033(2) 0.051(3) 0.004(2) 0.020(2) 0.005(2)
F3 0.0251(17) 0.0252(17) 0.050(2) 0.0038(15) -0.0064(15) 0.0021(13)
F6 0.044(2) 0.0156(18) 0.067(3) -0.0034(16) -0.0145(18) 0.0004(14)
F4 0.038(2) 0.040(2) 0.063(3) -0.0080(18) 0.0114(18) 0.0097(17)
F2 0.043(2) 0.0297(19) 0.068(3) 0.0110(18) 0.019(2) -0.0115(16)
F5 0.061(3) 0.055(3) 0.038(2) -0.0002(18) -0.0117(19) 0.017(2)
F1 0.041(2) 0.059(2) 0.040(2) -0.0124(19) -0.0079(17) -0.0059(18)
N7 0.015(2) 0.015(2) 0.0104(19) -0.0028(15) -0.0010(15) 0.0037(16)
N3 0.018(2) 0.016(2) 0.014(2) 0.0013(17) 0.0044(16) 0.0030(17)
N8 0.0070(19) 0.022(2) 0.012(2) 0.0004(16) -0.0027(15) 0.0011(16)
N6 0.014(2) 0.025(2) 0.0093(19) -0.0029(17) 0.0030(15) -0.0027(18)
N4 0.0095(19) 0.022(2) 0.015(2) 0.0034(17) -0.0004(16) -0.0006(17)
N5 0.0123(19) 0.022(2) 0.015(2) -0.0006(18) -0.0018(15) -0.0041(17)
N2 0.017(2) 0.014(2) 0.0109(19) -0.0004(15) -0.0006(16) 0.0014(16)
N1 0.0096(19) 0.014(2) 0.017(2) 0.0022(16) -0.0006(16) 0.0004(15)

loop_
_atom_type_symbol
_atom_type_description
_atom_type_scat_dispersion_real
_atom_type_scat_dispersion_imag
_atom_type_scat_source
C C 0.0033 0.0016 'International Tables Vol C Tables 4.2.6.8 and 6.1.1.4'
H H 0.0000 0.0000 'International Tables Vol C Tables 4.2.6.8 and 6.1.1.4'
N N 0.0061 0.0033 'International Tables Vol C Tables 4.2.6.8 and 6.1.1.4'
O O 0.0106 0.0060 'International Tables Vol C Tables 4.2.6.8 and 6.1.1.4'
F F 0.0171 0.0103 'International Tables Vol C Tables 4.2.6.8 and 6.1.1.4'
S S 0.1246 0.1234 'International Tables Vol C Tables 4.2.6.8 and 6.1.1.4'
Pd Pd -0.9988 1.0072 'International Tables Vol C Tables 4.2.6.8 and 6.1.1.4'

loop_
_geom_angle_atom_site_label_1
_geom_angle_atom_site_label_2
_geom_angle_atom_site_label_3
_geom_angle
C4 Pd1 C2 179.6(2)
C4 Pd1 C1 92.91(17)
C2 Pd1 C1 87.45(18)
C4 Pd1 C3 87.45(17)
C2 Pd1 C3 92.22(17)
C1 Pd1 C3 172.50(18)
O3 S2 O1 115.0(2)
O3 S2 O2 114.9(3)
O1 S2 O2 115.1(3)
O3 S2 C67 102.9(2)
O1 S2 C67 103.6(2)
O2 S2 C67 103.0(3)
O4 S3 O6 115.9(3)
O4 S3 O5 115.2(3)
O6 S3 O5 115.0(3)
O4 S3 C68 103.3(3)
O6 S3 C68 101.5(3)
O5 S3 C68 103.0(3)
N8 C4 N7 105.2(4)
N8 C4 Pd1 131.0(3)
N7 C4 Pd1 123.8(3)
N2 C1 N1 104.9(4)
N2 C1 Pd1 118.9(3)
N1 C1 Pd1 136.1(3)
N4 C2 N3 105.6(4)
N4 C2 Pd1 129.6(3)
N3 C2 Pd1 124.7(3)
N5 C3 N6 105.6(4)
N5 C3 Pd1 136.4(3)
N6 C3 Pd1 117.9(3)
C6 C5 N1 107.2(4)
C6 C5 C25 128.2(4)
N1 C5 C25 124.6(4)
C11 C12 N8 105.5(4)
C11 C12 C61 130.8(4)
N8 C12 C61 123.6(4)
C7 C8 N4 105.4(4)
C7 C8 C37 131.2(4)
N4 C8 C37 123.4(4)
C8 C7 N3 105.9(4)
C8 C7 C31 131.3(4)
N3 C7 C31 122.6(4)
C9 C10 N6 106.9(4)
C9 C10 C49 131.5(4)
N6 C10 C49 121.5(4)
C12 C11 N7 107.0(4)
C12 C11 C55 130.7(5)
N7 C11 C55 122.4(4)
C10 C9 N5 107.4(4)
C10 C9 C43 129.5(4)
N5 C9 C43 123.1(4)
C5 C6 N2 106.4(4)
C5 C6 C19 132.1(4)
N2 C6 C19 121.5(4)
N4 C14 C15 112.5(4)
N4 C14 H14A 109.1
C15 C14 H14A 109.1
N4 C14 H14B 109.1
C15 C14 H14B 109.1
H14A C14 H14B 107.8
N3 C13 N2 108.5(4)
N3 C13 H13A 110.0
N2 C13 H13A 110.0
N3 C13 H13B 110.0
N2 C13 H13B 110.0
H13A C13 H13B 108.4
N6 C16 N7 109.1(4)
N6 C16 H16A 109.9
N7 C16 H16A 109.9
N6 C16 H16B 109.9
N7 C16 H16B 109.9
H16A C16 H16B 108.3
N1 C18 C17 116.5(4)
N1 C18 H18A 108.2
C17 C18 H18A 108.2
N1 C18 H18B 108.2
C17 C18 H18B 108.2
H18A C18 H18B 107.3
N8 C17 C18 111.3(4)
N8 C17 H17A 109.4
C18 C17 H17A 109.4
N8 C17 H17B 109.4
C18 C17 H17B 109.4
H17A C17 H17B 108.0
N5 C15 C14 117.3(4)
N5 C15 H15A 108.0
C14 C15 H15A 108.0
N5 C15 H15B 108.0
C14 C15 H15B 108.0
H15A C15 H15B 107.2
C20 C19 C24 119.6(4)
C20 C19 C6 121.0(4)
C24 C19 C6 119.4(4)
C22 C23 C24 118.9(5)
C22 C23 H23 120.6
C24 C23 H23 120.6
C21 C22 C23 120.9(5)
C21 C22 H22 119.5
C23 C22 H22 119.5
C19 C20 C21 120.5(5)
C19 C20 H20 119.7
C21 C20 H20 119.7
C22 C21 C20 120.2(5)
C22 C21 H21 119.9
C20 C21 H21 119.9
C23 C24 C19 119.9(5)
C23 C24 H24 120.1
C19 C24 H24 120.1
C27 C26 C25 121.0(5)
C27 C26 H26 119.5
C25 C26 H26 119.5
C29 C30 C25 120.8(5)
C29 C30 H30 119.6
C25 C30 H30 119.6
C26 C25 C30 118.4(5)
C26 C25 C5 122.1(4)
C30 C25 C5 119.5(4)
C26 C27 C28 119.6(5)
C26 C27 H27 120.2
C28 C27 H27 120.2
C27 C28 C29 121.0(5)
C27 C28 H28 119.5
C29 C28 H28 119.5
C30 C29 C28 119.2(5)
C30 C29 H29 120.4
C28 C29 H29 120.4
C31 C32 C33 120.3(5)
C31 C32 H32 119.9
C33 C32 H32 119.9
C34 C33 C32 119.7(5)
C34 C33 H33 120.1
C32 C33 H33 120.1
C32 C31 C36 119.3(5)
C32 C31 C7 121.3(5)
C36 C31 C7 119.3(5)
C35 C36 C31 121.3(5)
C35 C36 H36 119.3
C31 C36 H36 119.3
C33 C34 C35 121.1(5)
C33 C34 H34 119.4
C35 C34 H34 119.4
C36 C35 C34 118.2(5)
C36 C35 H35 120.9
C34 C35 H35 120.9
C41 C42 C37 118.7(6)
C41 C42 H42 120.7
C37 C42 H42 120.7
C38 C37 C42 119.7(5)
C38 C37 C8 120.3(5)
C42 C37 C8 120.0(5)
C37 C38 C39 120.2(6)
C37 C38 H38 119.9
C39 C38 H38 119.9
C40 C41 C42 119.5(6)
C40 C41 H41 120.3
C42 C41 H41 120.3
C39 C40 C41 121.9(5)
C39 C40 H40 119.0
C41 C40 H40 119.0
C40 C39 C38 120.0(6)
C40 C39 H39 120.0
C38 C39 H39 120.0
C48 C43 C44 117.7(5)
C48 C43 C9 118.9(5)
C44 C43 C9 123.4(5)
C43 C48 C47 121.6(6)
C43 C48 H48 119.2
C47 C48 H48 119.2
C44 C45 C46 119.2(6)
C44 C45 H45 120.4
C46 C45 H45 120.4
C45 C44 C43 121.4(6)
C45 C44 H44 119.3
C43 C44 H44 119.3
C47 C46 C45 120.2(5)
C47 C46 H46 119.9
C45 C46 H46 119.9
C46 C47 C48 119.8(6)
C46 C47 H47 120.1
C48 C47 H47 120.1
C49 C54 C53 119.1(5)
C49 C54 H54 120.4
C53 C54 H54 120.4
C52 C53 C54 121.4(6)
C52 C53 H53 119.3
C54 C53 H53 119.3
C54 C49 C50 118.8(5)
C54 C49 C10 121.3(5)
C50 C49 C10 119.7(5)
C53 C52 C51 120.4(6)
C53 C52 H52 119.8
C51 C52 H52 119.8
C52 C51 C50 119.6(6)
C52 C51 H51 120.2
C50 C51 H51 120.2
C51 C50 C49 120.6(5)
C51 C50 H50 119.7
C49 C50 H50 119.7
C66 C61 C62 121.8(5)
C66 C61 C12 120.4(4)
C62 C61 C12 117.7(5)
C56 C55 C60 121.1(5)
C56 C55 C11 120.2(5)
C60 C55 C11 118.6(5)
C61 C66 C65 118.8(5)
C61 C66 H66 120.6
C65 C66 H66 120.6
C59 C60 C55 119.2(5)
C59 C60 H60 120.4
C55 C60 H60 120.4
C63 C62 C61 116.2(5)
C63 C62 H62 121.9
C61 C62 H62 121.9
C55 C56 C57 118.3(5)
C55 C56 H56 120.9
C57 C56 H56 120.9
C64 C65 C66 120.3(6)
C64 C65 H65 119.9
C66 C65 H65 119.9
C59 C58 C57 119.3(5)
C59 C58 H58 120.4
C57 C58 H58 120.4
C63 C64 C65 119.4(5)
C63 C64 H64 120.3
C65 C64 H64 120.3
C58 C57 C56 121.9(5)
C58 C57 H57 119.1
C56 C57 H57 119.1
C58 C59 C60 120.2(5)
C58 C59 H59 119.9
C60 C59 H59 119.9
C64 C63 C62 123.4(6)
C64 C63 H63 118.3
C62 C63 H63 118.3
F1 C67 F3 107.9(4)
F1 C67 F2 107.4(4)
F3 C67 F2 106.8(4)
F1 C67 S2 111.7(4)
F3 C67 S2 111.9(4)
F2 C67 S2 111.0(4)
F5 C68 F6 108.5(4)
F5 C68 F4 107.6(4)
F6 C68 F4 106.6(4)
F5 C68 S3 111.5(4)
F6 C68 S3 112.0(3)
F4 C68 S3 110.4(4)
C4 N7 C11 111.0(4)
C4 N7 C16 119.2(4)
C11 N7 C16 129.8(4)
C2 N3 C7 112.1(4)
C2 N3 C13 119.9(4)
C7 N3 C13 127.6(4)
C4 N8 C12 111.3(4)
C4 N8 C17 120.4(4)
C12 N8 C17 128.1(4)
C3 N6 C10 109.8(4)
C3 N6 C16 122.8(4)
C10 N6 C16 125.8(4)
C2 N4 C8 110.9(4)
C2 N4 C14 120.8(4)
C8 N4 C14 128.1(4)
C3 N5 C9 110.2(4)
C3 N5 C15 128.6(4)
C9 N5 C15 121.2(4)
C1 N2 C6 111.0(4)
C1 N2 C13 122.5(4)
C6 N2 C13 124.2(4)
C1 N1 C5 110.5(4)
C1 N1 C18 128.1(4)
C5 N1 C18 121.3(4)

loop_
_geom_bond_atom_site_label_1
_geom_bond_atom_site_label_2
_geom_bond_distance
Pd1 C4 1.988(4)
Pd1 C2 1.994(5)
Pd1 C1 2.035(4)
Pd1 C3 2.042(4)
S2 O3 1.434(4)
S2 O1 1.437(4)
S2 O2 1.438(4)
S2 C67 1.829(5)
S3 O4 1.427(4)
S3 O6 1.437(4)
S3 O5 1.442(4)
S3 C68 1.829(5)
C4 N8 1.338(6)
C4 N7 1.343(6)
C1 N2 1.351(6)
C1 N1 1.365(6)
C2 N4 1.328(6)
C2 N3 1.331(6)
C3 N5 1.338(6)
C3 N6 1.374(6)
C5 C6 1.348(7)
C5 N1 1.391(5)
C5 C25 1.472(6)
C12 C11 1.353(7)
C12 N8 1.395(6)
C12 C61 1.495(7)
C8 C7 1.360(6)
C8 N4 1.417(6)
C8 C37 1.454(7)
C7 N3 1.389(6)
C7 C31 1.475(7)
C10 C9 1.337(7)
C10 N6 1.392(5)
C10 C49 1.472(7)
C11 N7 1.379(6)
C11 C55 1.497(7)
C9 N5 1.401(6)
C9 C43 1.493(7)
C6 N2 1.400(6)
C6 C19 1.483(6)
C14 N4 1.468(6)
C14 C15 1.505(7)
C14 H14A 0.9900
C14 H14B 0.9900
C13 N3 1.448(6)
C13 N2 1.479(6)
C13 H13A 0.9900
C13 H13B 0.9900
C16 N6 1.453(6)
C16 N7 1.460(6)
C16 H16A 0.9900
C16 H16B 0.9900
C18 N1 1.475(6)
C18 C17 1.518(6)
C18 H18A 0.9900
C18 H18B 0.9900
C17 N8 1.477(6)
C17 H17A 0.9900
C17 H17B 0.9900
C15 N5 1.473(6)
C15 H15A 0.9900
C15 H15B 0.9900
C19 C20 1.367(7)
C19 C24 1.404(7)
C23 C22 1.379(8)
C23 C24 1.404(7)
C23 H23 0.9500
C22 C21 1.374(8)
C22 H22 0.9500
C20 C21 1.384(7)
C20 H20 0.9500
C21 H21 0.9500
C24 H24 0.9500
C26 C27 1.379(7)
C26 C25 1.388(7)
C26 H26 0.9500
C30 C29 1.382(7)
C30 C25 1.407(7)
C30 H30 0.9500
C27 C28 1.383(8)
C27 H27 0.9500
C28 C29 1.384(8)
C28 H28 0.9500
C29 H29 0.9500
C32 C31 1.379(7)
C32 C33 1.391(7)
C32 H32 0.9500
C33 C34 1.377(8)
C33 H33 0.9500
C31 C36 1.392(7)
C36 C35 1.386(7)
C36 H36 0.9500
C34 C35 1.396(7)
C34 H34 0.9500
C35 H35 0.9500
C42 C41 1.407(8)
C42 C37 1.429(8)
C42 H42 0.9500
C37 C38 1.383(7)
C38 C39 1.392(7)
C38 H38 0.9500
C41 C40 1.375(9)
C41 H41 0.9500
C40 C39 1.366(8)
C40 H40 0.9500
C39 H39 0.9500
C43 C48 1.366(8)
C43 C44 1.384(7)
C48 C47 1.380(8)
C48 H48 0.9500
C45 C44 1.367(7)
C45 C46 1.389(9)
C45 H45 0.9500
C44 H44 0.9500
C46 C47 1.347(9)
C46 H46 0.9500
C47 H47 0.9500
C54 C49 1.402(7)
C54 C53 1.408(8)
C54 H54 0.9500
C53 C52 1.360(8)
C53 H53 0.9500
C49 C50 1.411(7)
C52 C51 1.391(8)
C52 H52 0.9500
C51 C50 1.394(8)
C51 H51 0.9500
C50 H50 0.9500
C61 C66 1.368(7)
C61 C62 1.409(7)
C55 C56 1.376(7)
C55 C60 1.408(7)
C66 C65 1.396(7)
C66 H66 0.9500
C60 C59 1.400(7)
C60 H60 0.9500
C62 C63 1.390(7)
C62 H62 0.9500
C56 C57 1.396(7)
C56 H56 0.9500
C65 C64 1.384(8)
C65 H65 0.9500
C58 C59 1.381(8)
C58 C57 1.390(8)
C58 H58 0.9500
C64 C63 1.340(8)
C64 H64 0.9500
C57 H57 0.9500
C59 H59 0.9500
C63 H63 0.9500
C67 F1 1.311(6)
C67 F3 1.329(6)
C67 F2 1.331(6)
C68 F5 1.318(6)
C68 F6 1.328(6)
C68 F4 1.341(6)

loop_
_geom_torsion_atom_site_label_1
_geom_torsion_atom_site_label_2
_geom_torsion_atom_site_label_3
_geom_torsion_atom_site_label_4
_geom_torsion
C2 Pd1 C4 N8 107(33)
C1 Pd1 C4 N8 -48.3(5)
C3 Pd1 C4 N8 139.2(5)
C2 Pd1 C4 N7 -71(33)
C1 Pd1 C4 N7 133.6(4)
C3 Pd1 C4 N7 -38.9(4)
C4 Pd1 C1 N2 -155.5(4)
C2 Pd1 C1 N2 24.7(4)
C3 Pd1 C1 N2 -63.0(15)
C4 Pd1 C1 N1 28.7(5)
C2 Pd1 C1 N1 -151.1(5)
C3 Pd1 C1 N1 121.3(13)
C4 Pd1 C2 N4 -17(33)
C1 Pd1 C2 N4 138.4(4)
C3 Pd1 C2 N4 -49.1(4)
C4 Pd1 C2 N3 166(100)
C1 Pd1 C2 N3 -38.6(4)
C3 Pd1 C2 N3 133.9(4)
C4 Pd1 C3 N5 -152.6(5)
C2 Pd1 C3 N5 27.2(5)
C1 Pd1 C3 N5 114.5(14)
C4 Pd1 C3 N6 31.6(4)
C2 Pd1 C3 N6 -148.7(4)
C1 Pd1 C3 N6 -61.3(15)
N4 C8 C7 N3 -0.9(5)
C37 C8 C7 N3 -179.6(5)
N4 C8 C7 C31 -175.7(5)
C37 C8 C7 C31 5.6(9)
N8 C12 C11 N7 0.5(5)
C61 C12 C11 N7 179.4(5)
N8 C12 C11 C55 -178.5(5)
C61 C12 C11 C55 0.4(10)
N6 C10 C9 N5 -0.9(6)
C49 C10 C9 N5 176.8(5)
N6 C10 C9 C43 176.9(5)
C49 C10 C9 C43 -5.5(10)
N1 C5 C6 N2 -0.4(5)
C25 C5 C6 N2 179.5(5)
N1 C5 C6 C19 179.3(5)
C25 C5 C6 C19 -0.8(9)
N1 C18 C17 N8 -83.1(5)
N4 C14 C15 N5 -77.6(5)
C5 C6 C19 C20 -52.6(8)
N2 C6 C19 C20 127.1(5)
C5 C6 C19 C24 125.6(6)
N2 C6 C19 C24 -54.7(6)
C24 C23 C22 C21 -2.3(8)
C24 C19 C20 C21 2.1(7)
C6 C19 C20 C21 -179.6(5)
C23 C22 C21 C20 0.8(8)
C19 C20 C21 C22 -0.7(8)
C22 C23 C24 C19 3.8(8)
C20 C19 C24 C23 -3.7(7)
C6 C19 C24 C23 178.0(5)
C27 C26 C25 C30 0.7(8)
C27 C26 C25 C5 -176.7(5)
C29 C30 C25 C26 -2.3(8)
C29 C30 C25 C5 175.1(5)
C6 C5 C25 C26 116.8(6)
N1 C5 C25 C26 -63.3(7)
C6 C5 C25 C30 -60.6(7)
N1 C5 C25 C30 119.3(5)
C25 C26 C27 C28 0.9(8)
C26 C27 C28 C29 -0.9(8)
C25 C30 C29 C28 2.3(8)
C27 C28 C29 C30 -0.7(8)
C31 C32 C33 C34 -2.0(8)
C33 C32 C31 C36 3.3(7)
C33 C32 C31 C7 -176.5(4)
C8 C7 C31 C32 -54.4(7)
N3 C7 C31 C32 131.5(5)
C8 C7 C31 C36 125.8(6)
N3 C7 C31 C36 -48.2(6)
C32 C31 C36 C35 -2.9(8)
C7 C31 C36 C35 176.8(5)
C32 C33 C34 C35 0.3(8)
C31 C36 C35 C34 1.2(8)
C33 C34 C35 C36 0.1(8)
C41 C42 C37 C38 1.3(7)
C41 C42 C37 C8 -178.7(5)
C7 C8 C37 C38 -62.0(7)
N4 C8 C37 C38 119.5(5)
C7 C8 C37 C42 117.9(6)
N4 C8 C37 C42 -60.5(6)
C42 C37 C38 C39 -1.5(7)
C8 C37 C38 C39 178.4(5)
C37 C42 C41 C40 -1.0(8)
C42 C41 C40 C39 1.0(8)
C41 C40 C39 C38 -1.2(9)
C37 C38 C39 C40 1.5(8)
C10 C9 C43 C48 -55.9(8)
N5 C9 C43 C48 121.5(6)
C10 C9 C43 C44 124.2(7)
N5 C9 C43 C44 -58.4(8)
C44 C43 C48 C47 0.7(9)
C9 C43 C48 C47 -179.2(5)
C46 C45 C44 C43 -2.0(9)
C48 C43 C44 C45 0.5(9)
C9 C43 C44 C45 -179.6(5)
C44 C45 C46 C47 2.4(9)
C45 C46 C47 C48 -1.2(9)
C43 C48 C47 C46 -0.4(9)
C49 C54 C53 C52 1.8(9)
C53 C54 C49 C50 -1.3(8)
C53 C54 C49 C10 175.1(5)
C9 C10 C49 C54 132.3(6)
N6 C10 C49 C54 -50.3(7)
C9 C10 C49 C50 -51.3(8)
N6 C10 C49 C50 126.1(5)
C54 C53 C52 C51 -0.5(9)
C53 C52 C51 C50 -1.2(9)
C52 C51 C50 C49 1.7(9)
C54 C49 C50 C51 -0.4(8)
C10 C49 C50 C51 -176.9(5)
C11 C12 C61 C66 122.9(6)
N8 C12 C61 C66 -58.4(6)
C11 C12 C61 C62 -58.5(7)
N8 C12 C61 C62 120.2(5)
C12 C11 C55 C56 125.4(6)
N7 C11 C55 C56 -53.4(7)
C12 C11 C55 C60 -57.0(8)
N7 C11 C55 C60 124.1(5)
C62 C61 C66 C65 0.0(7)
C12 C61 C66 C65 178.5(5)
C56 C55 C60 C59 0.4(8)
C11 C55 C60 C59 -177.1(5)
C66 C61 C62 C63 -3.4(7)
C12 C61 C62 C63 177.9(4)
C60 C55 C56 C57 -0.2(8)
C11 C55 C56 C57 177.3(5)
C61 C66 C65 C64 2.7(8)
C66 C65 C64 C63 -1.6(8)
C59 C58 C57 C56 0.8(9)
C55 C56 C57 C58 -0.4(8)
C57 C58 C59 C60 -0.6(8)
C55 C60 C59 C58 0.0(8)
C65 C64 C63 C62 -2.2(8)
C61 C62 C63 C64 4.7(8)
O3 S2 C67 F1 70.9(4)
O1 S2 C67 F1 -49.2(4)
O2 S2 C67 F1 -169.4(4)
O3 S2 C67 F3 -50.2(4)
O1 S2 C67 F3 -170.3(4)
O2 S2 C67 F3 69.5(4)
O3 S2 C67 F2 -169.3(4)
O1 S2 C67 F2 70.6(4)
O2 S2 C67 F2 -49.6(4)
O4 S3 C68 F5 -49.6(4)
O6 S3 C68 F5 70.9(4)
O5 S3 C68 F5 -169.8(4)
O4 S3 C68 F6 -171.4(4)
O6 S3 C68 F6 -51.0(4)
O5 S3 C68 F6 68.3(4)
O4 S3 C68 F4 70.0(4)
O6 S3 C68 F4 -169.6(4)
O5 S3 C68 F4 -50.3(4)
N8 C4 N7 C11 1.8(5)
Pd1 C4 N7 C11 -179.6(3)
N8 C4 N7 C16 -176.9(4)
Pd1 C4 N7 C16 1.6(6)
C12 C11 N7 C4 -1.5(6)
C55 C11 N7 C4 177.6(4)
C12 C11 N7 C16 177.1(5)
C55 C11 N7 C16 -3.8(8)
N6 C16 N7 C4 53.4(6)
N6 C16 N7 C11 -125.1(5)
N4 C2 N3 C7 1.1(5)
Pd1 C2 N3 C7 178.7(3)
N4 C2 N3 C13 -172.0(4)
Pd1 C2 N3 C13 5.6(6)
C8 C7 N3 C2 -0.1(5)
C31 C7 N3 C2 175.3(4)
C8 C7 N3 C13 172.4(4)
C31 C7 N3 C13 -12.2(7)
N2 C13 N3 C2 49.0(6)
N2 C13 N3 C7 -122.9(5)
N7 C4 N8 C12 -1.5(5)
Pd1 C4 N8 C12 -179.9(4)
N7 C4 N8 C17 -177.1(4)
Pd1 C4 N8 C17 4.5(7)
C11 C12 N8 C4 0.6(5)
C61 C12 N8 C4 -178.4(4)
C11 C12 N8 C17 175.8(4)
C61 C12 N8 C17 -3.2(7)
C18 C17 N8 C4 78.1(5)
C18 C17 N8 C12 -96.7(5)
N5 C3 N6 C10 0.4(5)
Pd1 C3 N6 C10 177.5(3)
N5 C3 N6 C16 -166.2(4)
Pd1 C3 N6 C16 10.8(6)
C9 C10 N6 C3 0.3(6)
C49 C10 N6 C3 -177.6(4)
C9 C10 N6 C16 166.5(5)
C49 C10 N6 C16 -11.5(8)
N7 C16 N6 C3 -61.1(6)
N7 C16 N6 C10 134.5(5)
N3 C2 N4 C8 -1.7(5)
Pd1 C2 N4 C8 -179.2(3)
N3 C2 N4 C14 -178.6(4)
Pd1 C2 N4 C14 3.9(7)
C7 C8 N4 C2 1.7(5)
C37 C8 N4 C2 -179.5(4)
C7 C8 N4 C14 178.3(5)
C37 C8 N4 C14 -2.9(8)
C15 C14 N4 C2 79.3(6)
C15 C14 N4 C8 -97.1(6)
N6 C3 N5 C9 -1.0(5)
Pd1 C3 N5 C9 -177.2(4)
N6 C3 N5 C15 178.8(4)
Pd1 C3 N5 C15 2.5(8)
C10 C9 N5 C3 1.2(6)
C43 C9 N5 C3 -176.7(5)
C10 C9 N5 C15 -178.6(4)
C43 C9 N5 C15 3.5(7)
C14 C15 N5 C3 15.2(7)
C14 C15 N5 C9 -165.1(4)
N1 C1 N2 C6 -0.1(5)
Pd1 C1 N2 C6 -177.0(3)
N1 C1 N2 C13 -163.4(4)
Pd1 C1 N2 C13 19.7(6)
C5 C6 N2 C1 0.3(5)
C19 C6 N2 C1 -179.4(4)
C5 C6 N2 C13 163.3(4)
C19 C6 N2 C13 -16.5(7)
N3 C13 N2 C1 -64.6(5)
N3 C13 N2 C6 134.4(4)
N2 C1 N1 C5 -0.2(5)
Pd1 C1 N1 C5 175.9(4)
N2 C1 N1 C18 177.4(4)
Pd1 C1 N1 C18 -6.5(8)
C6 C5 N1 C1 0.4(5)
C25 C5 N1 C1 -179.5(4)
C6 C5 N1 C18 -177.4(4)
C25 C5 N1 C18 2.7(7)
C17 C18 N1 C1 26.4(7)
C17 C18 N1 C5 -156.2(4)

loop_
_platon_squeeze_void_nr
_platon_squeeze_void_average_x
_platon_squeeze_void_average_y
_platon_squeeze_void_average_z
_platon_squeeze_void_volume
_platon_squeeze_void_count_electrons
1 0.253 0.444 0.378 468.7 191.2
2 0.253 0.056 0.878 468.6 191.5
3 0.747 0.556 0.622 468.5 198.7
4 0.747 0.944 1.122 468.6 197.4
